data_7127412
loop_
_publ_author_name
'Deng, Jian'
'Wan, Yuejuan'
'Cai, Chang'
'Gu, Cheng'
'Ma, Yuguang'

_publ_section_title
;
 Organic single crystals of cyano-substituted <i>p</i>-phenylene vinylene
 derivatives as transistors with low surface trap density.
;
_journal_issue 89
_journal_name_full 'Chemical communications (Cambridge, England)'
_journal_page_first 13776
_journal_page_last 13779
_journal_paper_doi 10.1039/d0cc06552h
_journal_volume 56
_journal_year 2020
_chemical_absolute_configuration rmad
_chemical_compound_source 'synthesis as described'
_chemical_formula_sum 'C28 H16 N2 S2'
_chemical_formula_weight 444.55
_space_group_IT_number 4
_space_group_name_Hall 'P 2yb'
_space_group_name_H-M_alt 'P 1 21 1'
_symmetry_cell_setting monoclinic
_symmetry_Int_Tables_number 4
_symmetry_space_group_name_Hall 'P 2yb'
_symmetry_space_group_name_H-M 'P 1 21 1'
_atom_sites_solution_hydrogens geom
_atom_sites_solution_primary 'iterative - e.g. charge flipping method'
_atom_sites_solution_secondary 'iterative - e.g. charge flipping method'
_audit_conform_dict_location ftp://ftp.iucr.org/pub/cif_core.dic
_audit_conform_dict_name cif_core.dic
_audit_conform_dict_version 2.4.3
_audit_creation_date 2020-10-06T12:07:32-00:00
_audit_creation_method 'WinGX routine CIF_UPDATE'
_audit_update_record
;
2020-10-06 deposited with the CCDC.	2020-10-13 downloaded from the CCDC.
;
_cell_angle_alpha 90
_cell_angle_beta 95.692(8)
_cell_angle_gamma 90
_cell_formula_units_Z 2
_cell_length_a 3.9035(4)
_cell_length_b 44.025(6)
_cell_length_c 6.0394(6)
_cell_measurement_reflns_used 794
_cell_measurement_temperature 293(2)
_cell_measurement_theta_max 70.72
_cell_measurement_theta_min 4.05
_cell_measurement_wavelength 1.54178
_cell_volume 1032.8(2)
_computing_cell_refinement 'CrysAlisPro 1.171.39.20a (Rigaku OD, 2015)'
_computing_data_collection 'CrysAlisPro 1.171.39.20a (Rigaku OD, 2015)'
_computing_data_reduction 'CrysAlisPro 1.171.39.20a (Rigaku OD, 2015), SORTAV (Blessing, 1995)'
_computing_molecular_graphics 'Ortep-3 for Windows (Farrugia, 2012)'
_computing_publication_material 'WinGX publication routines (Farrugia, 2012)'
_computing_structure_refinement 'SHELXL-2018/3 (Sheldrick, 2018)'
_computing_structure_solution 'SUPERFLIP (Palatinus & Chapuis,2007)'
_diffrn_ambient_temperature 293(2)
_diffrn_detector 'CCD plate'
_diffrn_measured_fraction_theta_full 0.993
_diffrn_measured_fraction_theta_max 0.964
_diffrn_measurement_device 'quarter \C-circle diffractometer'
_diffrn_measurement_device_type 'four-circle diffractometer'
_diffrn_measurement_method 'phi or omega oscillation scans'
_diffrn_orient_matrix_UB_11 0.087422
_diffrn_orient_matrix_UB_12 0.019424
_diffrn_orient_matrix_UB_13 0.210162
_diffrn_orient_matrix_UB_21 0.015359
_diffrn_orient_matrix_UB_22 0.028563
_diffrn_orient_matrix_UB_23 -0.14611
_diffrn_orient_matrix_UB_31 -0.386373
_diffrn_orient_matrix_UB_32 0.005604
_diffrn_orient_matrix_UB_33 0.015725
_diffrn_radiation_monochromator graphite
_diffrn_radiation_probe x-ray
_diffrn_radiation_type CuK\a
_diffrn_radiation_wavelength 1.54184
_diffrn_reflns_av_R_equivalents 0.076
_diffrn_reflns_av_unetI/netI 0.126
_diffrn_reflns_Laue_measured_fraction_full 0.993
_diffrn_reflns_Laue_measured_fraction_max 0.964
_diffrn_reflns_limit_h_max 2
_diffrn_reflns_limit_h_min -4
_diffrn_reflns_limit_k_max 54
_diffrn_reflns_limit_k_min -40
_diffrn_reflns_limit_l_max 7
_diffrn_reflns_limit_l_min -7
_diffrn_reflns_number 2056
_diffrn_reflns_point_group_measured_fraction_full 0.504
_diffrn_reflns_point_group_measured_fraction_max 0.489
_diffrn_reflns_reduction_process
;
        Scaled and merged with Sortav
        R.H. Blessing, (1987) Cryst. Rev. 1, 3-58
        R.H. Blessing, (1989) J. Appl. Cryst. 22, 396-397
;
_diffrn_reflns_theta_full 67.684
_diffrn_reflns_theta_max 74.099
_diffrn_reflns_theta_min 4.017
_diffrn_source 'sealed x-ray tube'
_diffrn_standards_number 0
_exptl_absorpt_coefficient_mu 2.481
_exptl_absorpt_correction_T_max 1
_exptl_absorpt_correction_T_min 0.6829
_exptl_absorpt_correction_type multi-scan
_exptl_absorpt_process_details
;
        CrysAlisPro 1.171.39.20a (Rigaku Oxford Diffraction, 2015)
        Empirical absorption correction using spherical harmonics,
 implemented in SCALE3 ABSPACK scaling algorithm.
;
_exptl_crystal_colour yellow
_exptl_crystal_density_diffrn 1.43
_exptl_crystal_density_method 'not measured'
_exptl_crystal_description plate
_exptl_crystal_F_000 460
_exptl_crystal_size_max 0.15
_exptl_crystal_size_mid 0.15
_exptl_crystal_size_min 0.02
_refine_diff_density_max 0.719
_refine_diff_density_min -0.51
_refine_diff_density_rms 0.086
_refine_ls_abs_structure_details
;
No quotients, so Flack parameter determined by classical intensity fit
;
_refine_ls_abs_structure_Flack 0.01(7)
_refine_ls_extinction_method none
_refine_ls_goodness_of_fit_ref 1.028
_refine_ls_hydrogen_treatment constr
_refine_ls_matrix_type full
_refine_ls_number_constraints 0
_refine_ls_number_parameters 289
_refine_ls_number_reflns 2056
_refine_ls_number_restraints 1
_refine_ls_restrained_S_all 1.027
_refine_ls_R_factor_all 0.1452
_refine_ls_R_factor_gt 0.0922
_refine_ls_shift/su_max 0.007
_refine_ls_shift/su_mean 0.001
_refine_ls_structure_factor_coef Fsqd
_refine_ls_weighting_details 'w=1/[\s^2^(Fo^2^)+(0.1128P)^2^+1.7639P] where P=(Fo^2^+2Fc^2^)/3'
_refine_ls_weighting_scheme calc
_refine_ls_wR_factor_gt 0.2266
_refine_ls_wR_factor_ref 0.256
_reflns_Friedel_coverage 0
_reflns_Friedel_fraction_full 0
_reflns_Friedel_fraction_max 0
_reflns_number_gt 1201
_reflns_number_total 2056
_reflns_threshold_expression 'I > 2\s(I)'
_cod_data_source_file d0cc06552h2.cif
_cod_data_source_block shelx
_cod_depositor_comments 'Adding full bibliography for 7127412--7127413.cif.'
_cod_original_sg_symbol_H-M 'P 21'
_cod_database_code 7127412

loop_
_symmetry_equiv_pos_as_xyz
'x, y, z'
'-x, y+1/2, -z'

loop_
_atom_site_label
_atom_site_type_symbol
_atom_site_fract_x
_atom_site_fract_y
_atom_site_fract_z
_atom_site_U_iso_or_equiv
_atom_site_adp_type
_atom_site_occupancy
_atom_site_site_symmetry_order
_atom_site_calc_flag
_atom_site_refinement_flags_posn
_atom_site_refinement_flags_adp
_atom_site_refinement_flags_occupancy
_atom_site_disorder_assembly
_atom_site_disorder_group
S1 S 0.4194(8) 0.20279(9) 0.9915(5) 0.0538(9) Uani 1 1 d . . . . .
S2 S 0.8223(9) 0.08336(9) 0.8738(5) 0.0547(9) Uani 1 1 d . . . . .
C1 C 1.137(3) 0.0146(3) 0.976(2) 0.054(3) Uani 1 1 d . . . . .
C2 C 0.309(3) 0.2717(3) 1.209(2) 0.054(4) Uani 1 1 d . . . . .
C3 C 0.541(3) 0.2185(3) 1.259(2) 0.051(3) Uani 1 1 d . . . . .
N2 N 0.790(4) 0.0235(3) 0.588(2) 0.080(4) Uani 1 1 d . . . . .
C4 C 0.753(3) 0.1686(3) 1.287(2) 0.053(3) Uani 1 1 d . . . . .
C5 C 0.778(4) 0.1181(3) 1.0223(18) 0.054(3) Uani 1 1 d . . . . .
C6 C 1.163(4) 0.0374(3) 1.120(2) 0.058(4) Uani 1 1 d . . . . .
H6 H 1.280399 0.032182 1.25645 0.069 Uiso 1 1 calc R U . . .
C7 C 1.361(5) -0.0675(4) 0.860(3) 0.077(5) Uani 1 1 d . . . . .
H7 H 1.329974 -0.081432 0.744529 0.092 Uiso 1 1 calc R U . . .
C8 C 0.279(3) 0.3035(3) 1.287(2) 0.052(3) Uani 1 1 d . . . . .
C9 C 0.489(3) 0.2494(3) 1.318(2) 0.056(4) Uani 1 1 d . . . . .
H9 H 0.597378 0.255062 1.456224 0.067 Uiso 1 1 calc R U . . .
C10 C 0.146(3) 0.2661(3) 0.989(2) 0.054(3) Uani 1 1 d . . . . .
C11 C 0.935(3) 0.1167(3) 1.239(2) 0.051(3) Uani 1 1 d . . . . .
C12 C 0.943(4) 0.0200(3) 0.758(3) 0.060(4) Uani 1 1 d . . . . .
C13 C 1.052(4) 0.0676(3) 1.113(2) 0.050(3) Uani 1 1 d . . . . .
C14 C 1.242(5) -0.0377(4) 0.829(2) 0.070(4) Uani 1 1 d . . . . .
H14 H 1.152061 -0.031385 0.687978 0.083 Uiso 1 1 calc R U . . .
C15 C 0.720(3) 0.1974(3) 1.389(2) 0.054(4) Uani 1 1 d . . . . .
H15 H 0.814387 0.201507 1.533061 0.065 Uiso 1 1 calc R U . . .
C16 C 1.524(4) -0.0761(4) 1.065(3) 0.070(4) Uani 1 1 d . . . . .
H16 H 1.625144 -0.09516 1.082833 0.084 Uiso 1 1 calc R U . . .
N1 N 0.014(3) 0.2621(3) 0.812(2) 0.076(4) Uani 1 1 d . . . . .
C17 C 1.258(3) -0.0170(3) 1.010(2) 0.049(3) Uani 1 1 d . . . . .
C18 C 1.080(3) 0.0876(3) 1.2853(18) 0.052(3) Uani 1 1 d . . . . .
H18 H 1.188327 0.08252 1.424607 0.062 Uiso 1 1 calc R U . . .
C19 C 0.106(4) 0.3248(4) 1.151(3) 0.062(4) Uani 1 1 d . . . . .
H19 H 0.008785 0.319283 1.0098 0.075 Uiso 1 1 calc R U . . .
C20 C 0.607(4) 0.1689(3) 1.065(2) 0.057(4) Uani 1 1 d . . . . .
C21 C 0.075(4) 0.3546(4) 1.224(3) 0.076(5) Uani 1 1 d . . . . .
H21 H -0.0418 0.368814 1.130721 0.092 Uiso 1 1 calc R U . . .
C22 C 0.418(4) 0.3120(4) 1.501(3) 0.064(4) Uani 1 1 d . . . . .
H22 H 0.528597 0.297808 1.597414 0.076 Uiso 1 1 calc R U . . .
C23 C 0.603(4) 0.1436(4) 0.925(2) 0.056(3) Uani 1 1 d . . . . .
H23 H 0.49483 0.143603 0.780895 0.067 Uiso 1 1 calc R U . . .
C24 C 0.921(3) 0.1422(3) 1.3754(19) 0.050(3) Uani 1 1 d . . . . .
H24 H 1.020523 0.141904 1.521816 0.06 Uiso 1 1 calc R U . . .
C25 C 1.424(4) -0.0263(3) 1.217(3) 0.064(4) Uani 1 1 d . . . . .
H25 H 1.457177 -0.012594 1.334151 0.077 Uiso 1 1 calc R U . . .
C26 C 1.534(5) -0.0556(4) 1.245(2) 0.077(5) Uani 1 1 d . . . . .
H26 H 1.618205 -0.062263 1.386317 0.093 Uiso 1 1 calc R U . . .
C27 C 0.215(4) 0.3629(4) 1.432(3) 0.077(5) Uani 1 1 d . . . . .
H27 H 0.193036 0.382847 1.479863 0.093 Uiso 1 1 calc R U . . .
C28 C 0.387(4) 0.3422(4) 1.567(3) 0.072(4) Uani 1 1 d . . . . .
H28 H 0.485344 0.348204 1.706821 0.087 Uiso 1 1 calc R U . . .

loop_
_atom_site_aniso_label
_atom_site_aniso_U_11
_atom_site_aniso_U_22
_atom_site_aniso_U_33
_atom_site_aniso_U_23
_atom_site_aniso_U_13
_atom_site_aniso_U_12
S1 0.0535(17) 0.077(2) 0.0305(14) -0.0008(17) 0.0005(12) 0.0020(18)
S2 0.0569(18) 0.076(2) 0.0307(14) -0.0047(17) 0.0009(12) 0.0023(18)
C1 0.058(8) 0.071(10) 0.035(7) -0.008(7) 0.015(6) -0.001(7)
C2 0.037(7) 0.065(10) 0.059(8) 0.011(8) -0.002(6) 0.001(6)
C3 0.041(7) 0.074(10) 0.038(7) 0.003(7) -0.005(5) 0.004(6)
N2 0.089(9) 0.098(11) 0.048(7) -0.007(7) -0.026(7) 0.005(8)
C4 0.043(7) 0.061(9) 0.055(8) 0.003(7) 0.005(6) 0.002(6)
C5 0.074(9) 0.070(10) 0.016(5) -0.004(6) -0.002(5) -0.005(7)
C6 0.057(8) 0.077(11) 0.037(7) -0.010(7) -0.011(6) -0.001(7)
C7 0.097(12) 0.067(12) 0.068(11) -0.017(9) 0.027(9) -0.006(9)
C8 0.039(6) 0.077(11) 0.039(6) 0.002(7) 0.006(5) -0.002(6)
C9 0.046(7) 0.079(11) 0.038(7) -0.006(7) -0.017(5) -0.002(6)
C10 0.045(7) 0.070(10) 0.047(7) 0.011(7) 0.006(6) 0.007(6)
C11 0.060(8) 0.060(9) 0.034(6) -0.003(6) 0.011(5) 0.004(7)
C12 0.051(8) 0.060(9) 0.069(10) -0.009(8) 0.005(7) -0.002(7)
C13 0.073(9) 0.053(9) 0.025(6) -0.007(5) 0.006(6) 0.006(7)
C14 0.101(12) 0.074(12) 0.033(7) -0.009(7) 0.005(7) 0.003(9)
C15 0.045(7) 0.063(10) 0.054(8) -0.008(7) -0.004(5) 0.001(6)
C16 0.087(11) 0.081(11) 0.044(9) 0.002(8) 0.011(8) 0.009(9)
N1 0.073(9) 0.095(10) 0.055(8) -0.004(7) -0.023(6) 0.007(7)
C17 0.050(7) 0.067(9) 0.030(6) 0.000(6) 0.005(5) -0.002(6)
C18 0.070(8) 0.065(9) 0.020(5) -0.001(6) 0.008(5) 0.004(8)
C19 0.055(8) 0.067(10) 0.065(9) 0.005(8) 0.005(7) -0.002(7)
C20 0.070(9) 0.056(9) 0.046(8) -0.004(7) 0.021(6) 0.001(7)
C21 0.073(11) 0.071(12) 0.086(14) 0.016(10) 0.012(9) 0.001(9)
C22 0.073(9) 0.060(10) 0.058(9) 0.002(8) 0.005(7) -0.007(8)
C23 0.062(8) 0.063(9) 0.038(6) -0.003(6) -0.017(5) 0.004(6)
C24 0.050(7) 0.069(9) 0.031(6) -0.005(6) 0.000(5) -0.003(6)
C25 0.084(11) 0.053(9) 0.054(9) -0.002(7) 0.003(7) 0.004(8)
C26 0.127(15) 0.076(12) 0.030(7) 0.002(8) 0.009(8) 0.001(11)
C27 0.059(10) 0.079(12) 0.095(14) -0.011(10) 0.010(9) -0.005(8)
C28 0.069(9) 0.086(12) 0.058(9) -0.005(9) -0.016(7) 0.008(8)

loop_
_atom_type_symbol
_atom_type_description
_atom_type_scat_dispersion_real
_atom_type_scat_dispersion_imag
_atom_type_scat_source
C C 0.0181 0.0091 'International Tables Vol C Tables 4.2.6.8 and 6.1.1.4'
H H 0 0 'International Tables Vol C Tables 4.2.6.8 and 6.1.1.4'
N N 0.0311 0.018 'International Tables Vol C Tables 4.2.6.8 and 6.1.1.4'
S S 0.3331 0.5567 'International Tables Vol C Tables 4.2.6.8 and 6.1.1.4'

loop_
_geom_angle_atom_site_label_1
_geom_angle_atom_site_label_2
_geom_angle_atom_site_label_3
_geom_angle
_geom_angle_site_symmetry_1
_geom_angle_site_symmetry_3
_geom_angle_publ_flag
C20 S1 C3 92.0(7) . . ?
C13 S2 C5 89.5(6) . . ?
C6 C1 C12 117.5(14) . . ?
C6 C1 C17 128.4(13) . . ?
C12 C1 C17 113.9(12) . . ?
C9 C2 C10 119.3(13) . . ?
C9 C2 C8 125.9(13) . . ?
C10 C2 C8 114.6(12) . . ?
C15 C3 C9 125.7(12) . . ?
C15 C3 S1 109.5(11) . . ?
C9 C3 S1 124.5(10) . . ?
C20 C4 C24 119.9(13) . . ?
C20 C4 C15 111.2(12) . . ?
C24 C4 C15 128.8(13) . . ?
C11 C5 C23 125.3(13) . . ?
C11 C5 S2 112.1(11) . . ?
C23 C5 S2 122.6(9) . . ?
C1 C6 C13 134.2(13) . . ?
C1 C6 H6 112.9 . . ?
C13 C6 H6 112.9 . . ?
C16 C7 C14 119.7(16) . . ?
C16 C7 H7 120.1 . . ?
C14 C7 H7 120.1 . . ?
C19 C8 C22 119.2(14) . . ?
C19 C8 C2 120.0(12) . . ?
C22 C8 C2 120.8(13) . . ?
C2 C9 C3 130.9(12) . . ?
C2 C9 H9 114.5 . . ?
C3 C9 H9 114.5 . . ?
N1 C10 C2 178.7(17) . . ?
C5 C11 C24 118.5(13) . . ?
C5 C11 C18 111.0(12) . . ?
C24 C11 C18 130.5(12) . . ?
N2 C12 C1 178.3(17) . . ?
C18 C13 C6 126.1(12) . . ?
C18 C13 S2 111.7(10) . . ?
C6 C13 S2 122.0(10) . . ?
C7 C14 C17 120.6(14) . . ?
C7 C14 H14 119.7 . . ?
C17 C14 H14 119.7 . . ?
C3 C15 C4 114.9(12) . . ?
C3 C15 H15 122.6 . . ?
C4 C15 H15 122.6 . . ?
C7 C16 C26 119.2(16) . . ?
C7 C16 H16 120.4 . . ?
C26 C16 H16 120.4 . . ?
C25 C17 C14 118.4(14) . . ?
C25 C17 C1 120.6(12) . . ?
C14 C17 C1 120.7(12) . . ?
C13 C18 C11 115.7(12) . . ?
C13 C18 H18 122.2 . . ?
C11 C18 H18 122.2 . . ?
C8 C19 C21 120.4(16) . . ?
C8 C19 H19 119.8 . . ?
C21 C19 H19 119.8 . . ?
C23 C20 C4 123.4(14) . . ?
C23 C20 S1 124.4(11) . . ?
C4 C20 S1 112.2(11) . . ?
C27 C21 C19 120.3(17) . . ?
C27 C21 H21 119.9 . . ?
C19 C21 H21 119.9 . . ?
C28 C22 C8 118.8(15) . . ?
C28 C22 H22 120.6 . . ?
C8 C22 H22 120.6 . . ?
C20 C23 C5 114.0(12) . . ?
C20 C23 H23 123 . . ?
C5 C23 H23 123 . . ?
C11 C24 C4 118.8(12) . . ?
C11 C24 H24 120.6 . . ?
C4 C24 H24 120.6 . . ?
C26 C25 C17 119.8(15) . . ?
C26 C25 H25 120.1 . . ?
C17 C25 H25 120.1 . . ?
C25 C26 C16 121.5(15) . . ?
C25 C26 H26 119.2 . . ?
C16 C26 H26 119.2 . . ?
C28 C27 C21 120.0(17) . . ?
C28 C27 H27 120 . . ?
C21 C27 H27 120 . . ?
C27 C28 C22 121.3(15) . . ?
C27 C28 H28 119.3 . . ?
C22 C28 H28 119.3 . . ?

loop_
_geom_bond_atom_site_label_1
_geom_bond_atom_site_label_2
_geom_bond_distance
_geom_bond_site_symmetry_2
_geom_bond_publ_flag
S1 C20 1.702(16) . ?
S1 C3 1.777(14) . ?
S2 C13 1.764(14) . ?
S2 C5 1.791(14) . ?
C1 C6 1.329(18) . ?
C1 C12 1.472(19) . ?
C1 C17 1.47(2) . ?
C2 C9 1.341(18) . ?
C2 C10 1.436(19) . ?
C2 C8 1.48(2) . ?
C3 C15 1.363(18) . ?
C3 C9 1.43(2) . ?
N2 C12 1.148(18) . ?
C4 C20 1.404(18) . ?
C4 C24 1.412(19) . ?
C4 C15 1.420(19) . ?
C5 C11 1.391(15) . ?
C5 C23 1.41(2) . ?
C6 C13 1.397(19) . ?
C6 H6 0.93 . ?
C7 C16 1.38(2) . ?
C7 C14 1.40(2) . ?
C7 H7 0.93 . ?
C8 C19 1.384(19) . ?
C8 C22 1.401(18) . ?
C9 H9 0.93 . ?
C10 N1 1.156(17) . ?
C11 C24 1.399(19) . ?
C11 C18 1.42(2) . ?
C13 C18 1.359(18) . ?
C14 C17 1.421(19) . ?
C14 H14 0.93 . ?
C15 H15 0.93 . ?
C16 C26 1.41(2) . ?
C16 H16 0.93 . ?
C17 C25 1.413(19) . ?
C18 H18 0.93 . ?
C19 C21 1.39(2) . ?
C19 H19 0.93 . ?
C20 C23 1.39(2) . ?
C21 C27 1.37(2) . ?
C21 H21 0.93 . ?
C22 C28 1.40(2) . ?
C22 H22 0.93 . ?
C23 H23 0.93 . ?
C24 H24 0.93 . ?
C25 C26 1.37(2) . ?
C25 H25 0.93 . ?
C26 H26 0.93 . ?
C27 C28 1.36(2) . ?
C27 H27 0.93 . ?
C28 H28 0.93 . ?

loop_
_geom_torsion_atom_site_label_1
_geom_torsion_atom_site_label_2
_geom_torsion_atom_site_label_3
_geom_torsion_atom_site_label_4
_geom_torsion
_geom_torsion_site_symmetry_1
_geom_torsion_site_symmetry_2
_geom_torsion_site_symmetry_3
_geom_torsion_site_symmetry_4
_geom_torsion_publ_flag
C20 S1 C3 C15 0.6(11) . . . . ?
C20 S1 C3 C9 174.8(12) . . . . ?
C13 S2 C5 C11 0.3(11) . . . . ?
C13 S2 C5 C23 -179.7(13) . . . . ?
C12 C1 C6 C13 -2(3) . . . . ?
C17 C1 C6 C13 -177.7(16) . . . . ?
C9 C2 C8 C19 175.3(14) . . . . ?
C10 C2 C8 C19 0.1(18) . . . . ?
C9 C2 C8 C22 -7(2) . . . . ?
C10 C2 C8 C22 178.2(12) . . . . ?
C10 C2 C9 C3 -3(2) . . . . ?
C8 C2 C9 C3 -178.5(14) . . . . ?
C15 C3 C9 C2 -177.2(15) . . . . ?
S1 C3 C9 C2 10(2) . . . . ?
C23 C5 C11 C24 0(2) . . . . ?
S2 C5 C11 C24 -180.0(10) . . . . ?
C23 C5 C11 C18 178.6(14) . . . . ?
S2 C5 C11 C18 -1.4(15) . . . . ?
C1 C6 C13 C18 174.8(16) . . . . ?
C1 C6 C13 S2 0(3) . . . . ?
C5 S2 C13 C18 0.9(12) . . . . ?
C5 S2 C13 C6 176.4(13) . . . . ?
C16 C7 C14 C17 -6(3) . . . . ?
C9 C3 C15 C4 -176.6(13) . . . . ?
S1 C3 C15 C4 -2.5(15) . . . . ?
C20 C4 C15 C3 3.7(17) . . . . ?
C24 C4 C15 C3 179.9(13) . . . . ?
C14 C7 C16 C26 7(3) . . . . ?
C7 C14 C17 C25 6(2) . . . . ?
C7 C14 C17 C1 179.2(15) . . . . ?
C6 C1 C17 C25 1(2) . . . . ?
C12 C1 C17 C25 -174.9(13) . . . . ?
C6 C1 C17 C14 -173.0(16) . . . . ?
C12 C1 C17 C14 11.5(19) . . . . ?
C6 C13 C18 C11 -177.3(14) . . . . ?
S2 C13 C18 C11 -2.0(17) . . . . ?
C5 C11 C18 C13 2.2(18) . . . . ?
C24 C11 C18 C13 -179.4(14) . . . . ?
C22 C8 C19 C21 1(2) . . . . ?
C2 C8 C19 C21 179.5(14) . . . . ?
C24 C4 C20 C23 3(2) . . . . ?
C15 C4 C20 C23 179.9(14) . . . . ?
C24 C4 C20 S1 -179.7(10) . . . . ?
C15 C4 C20 S1 -3.1(15) . . . . ?
C3 S1 C20 C23 178.5(14) . . . . ?
C3 S1 C20 C4 1.4(11) . . . . ?
C8 C19 C21 C27 0(2) . . . . ?
C19 C8 C22 C28 -2(2) . . . . ?
C2 C8 C22 C28 179.5(14) . . . . ?
C4 C20 C23 C5 -4(2) . . . . ?
S1 C20 C23 C5 179.5(11) . . . . ?
C11 C5 C23 C20 2(2) . . . . ?
S2 C5 C23 C20 -177.8(11) . . . . ?
C5 C11 C24 C4 -0.8(19) . . . . ?
C18 C11 C24 C4 -179.0(13) . . . . ?
C20 C4 C24 C11 -0.8(19) . . . . ?
C15 C4 C24 C11 -176.7(13) . . . . ?
C14 C17 C25 C26 -6(2) . . . . ?
C1 C17 C25 C26 -180.0(15) . . . . ?
C17 C25 C26 C16 7(3) . . . . ?
C7 C16 C26 C25 -8(3) . . . . ?
C19 C21 C27 C28 0(3) . . . . ?
C21 C27 C28 C22 -1(3) . . . . ?
C8 C22 C28 C27 2(3) . . . . ?
